data_7208985
loop_
_publ_author_name
'Fan, Liming'
'Zhang, Xiutang'
'Li, Dacheng'
'Sun, Di'
'Zhang, Wei'
'Dou, Jianmin'

_publ_section_title
;
 Supramolecular isomeric flat and wavy honeycomb networks: additive agent
 effect on the ligand linkages
;
_journal_issue 2
_journal_name_full CrystEngComm
_journal_page_first 349
_journal_paper_doi 10.1039/c2ce26386f
_journal_volume 15
_journal_year 2013
_chemical_formula_sum 'C20 H13 Cd N5 O4'
_chemical_formula_weight 499.75
_chemical_name_systematic
;
?
;
_space_group_IT_number 14
_symmetry_cell_setting monoclinic
_symmetry_space_group_name_Hall '-P 2ybc'
_symmetry_space_group_name_H-M 'P 1 21/c 1'
_atom_sites_solution_hydrogens geom
_atom_sites_solution_primary direct
_atom_sites_solution_secondary difmap
_audit_creation_method SHELXL-97
_cell_angle_alpha 90.00
_cell_angle_beta 108.590(11)
_cell_angle_gamma 90.00
_cell_formula_units_Z 4
_cell_length_a 9.955(6)
_cell_length_b 19.393(11)
_cell_length_c 10.077(6)
_cell_measurement_temperature 296(2)
_cell_volume 1843.9(19)
_computing_structure_refinement 'SHELXL-97 (Sheldrick, 1997)'
_computing_structure_solution 'SHELXS-97 (Sheldrick, 1990)'
_diffrn_ambient_temperature 296(2)
_diffrn_measured_fraction_theta_full 0.999
_diffrn_measured_fraction_theta_max 0.999
_diffrn_radiation_monochromator graphite
_diffrn_radiation_source 'fine-focus sealed tube'
_diffrn_radiation_type MoK\a
_diffrn_radiation_wavelength 0.71073
_diffrn_reflns_av_R_equivalents 0.0506
_diffrn_reflns_av_sigmaI/netI 0.0607
_diffrn_reflns_limit_h_max 10
_diffrn_reflns_limit_h_min -11
_diffrn_reflns_limit_k_max 22
_diffrn_reflns_limit_k_min -23
_diffrn_reflns_limit_l_max 10
_diffrn_reflns_limit_l_min -11
_diffrn_reflns_number 9213
_diffrn_reflns_theta_full 25.00
_diffrn_reflns_theta_max 25.00
_diffrn_reflns_theta_min 2.10
_exptl_absorpt_coefficient_mu 1.225
_exptl_absorpt_correction_T_max 0.7830
_exptl_absorpt_correction_T_min 0.6668
_exptl_absorpt_correction_type multi-scan
_exptl_absorpt_process_details sadabs
_exptl_crystal_colour pale-yellow
_exptl_crystal_density_diffrn 1.800
_exptl_crystal_density_method 'not measured'
_exptl_crystal_description block
_exptl_crystal_F_000 992
_exptl_crystal_size_max 0.36
_exptl_crystal_size_mid 0.25
_exptl_crystal_size_min 0.21
_refine_diff_density_max 0.741
_refine_diff_density_min -0.966
_refine_diff_density_rms 0.097
_refine_ls_extinction_method none
_refine_ls_goodness_of_fit_ref 0.915
_refine_ls_hydrogen_treatment constr
_refine_ls_matrix_type full
_refine_ls_number_parameters 271
_refine_ls_number_reflns 3221
_refine_ls_number_restraints 0
_refine_ls_restrained_S_all 0.915
_refine_ls_R_factor_all 0.0464
_refine_ls_R_factor_gt 0.0358
_refine_ls_shift/su_max 0.001
_refine_ls_shift/su_mean 0.000
_refine_ls_structure_factor_coef Fsqd
_refine_ls_weighting_details 'calc w=1/[\s^2^(Fo^2^)+(0.0339P)^2^+0.0000P] where P=(Fo^2^+2Fc^2^)/3'
_refine_ls_weighting_scheme calc
_refine_ls_wR_factor_gt 0.0704
_refine_ls_wR_factor_ref 0.0740
_reflns_number_gt 2496
_reflns_number_total 3221
_reflns_threshold_expression >2sigma(I)
_cod_data_source_file c2ce26386f.txt
_cod_data_source_block p2
_cod_original_cell_volume 1843.9(18)
_cod_original_sg_symbol_H-M p2(1)/c
_cod_database_code 7208985

loop_
_symmetry_equiv_pos_as_xyz
'x, y, z'
'-x, y+1/2, -z+1/2'
'-x, -y, -z'
'x, -y-1/2, z-1/2'

loop_
_atom_site_label
_atom_site_type_symbol
_atom_site_fract_x
_atom_site_fract_y
_atom_site_fract_z
_atom_site_U_iso_or_equiv
_atom_site_adp_type
_atom_site_occupancy
_atom_site_symmetry_multiplicity
_atom_site_calc_flag
_atom_site_refinement_flags
Cd1 Cd 0.58426(3) 0.191907(14) 0.62669(3) 0.02898(11) Uani 1 1 d .
C1 C 0.3093(4) 0.2692(2) 0.3982(5) 0.0401(11) Uani 1 1 d .
H1 H 0.3765 0.3032 0.4026 0.048 Uiso 1 1 calc R
C2 C 0.1747(5) 0.2776(2) 0.3068(5) 0.0464(12) Uani 1 1 d .
H2 H 0.1525 0.3157 0.2478 0.056 Uiso 1 1 calc R
C3 C 0.0740(4) 0.2295(2) 0.3035(5) 0.0451(11) Uani 1 1 d .
H3 H -0.0187 0.2352 0.2449 0.054 Uiso 1 1 calc R
C4 C 0.1112(4) 0.1724(2) 0.3878(5) 0.0397(11) Uani 1 1 d .
H4 H 0.0445 0.1387 0.3863 0.048 Uiso 1 1 calc R
C5 C 0.2491(4) 0.16588(19) 0.4748(4) 0.0299(9) Uani 1 1 d .
C6 C 0.2996(4) 0.10512(19) 0.5609(4) 0.0307(9) Uani 1 1 d .
C7 C 0.4392(4) 0.03644(19) 0.7013(4) 0.0307(9) Uani 1 1 d .
C8 C 0.5625(4) 0.00327(19) 0.8020(4) 0.0330(10) Uani 1 1 d .
C9 C 0.6080(4) -0.0604(2) 0.7739(5) 0.0422(11) Uani 1 1 d .
H9 H 0.5564 -0.0842 0.6938 0.051 Uiso 1 1 calc R
C10 C 0.7299(4) -0.0891(2) 0.8638(5) 0.0438(11) Uani 1 1 d .
H10 H 0.7590 -0.1323 0.8436 0.053 Uiso 1 1 calc R
C11 C 0.8089(4) -0.05525(18) 0.9825(4) 0.0305(9) Uani 1 1 d .
C12 C 0.7579(4) 0.0069(2) 1.0151(5) 0.0392(10) Uani 1 1 d .
H12 H 0.8062 0.0293 1.0984 0.047 Uiso 1 1 calc R
C13 C 0.6358(4) 0.0360(2) 0.9250(5) 0.0394(11) Uani 1 1 d .
H13 H 0.6030 0.0779 0.9477 0.047 Uiso 1 1 calc R
C14 C 1.1487(4) -0.1550(2) 1.1034(5) 0.0411(11) Uani 1 1 d .
H14 H 1.1971 -0.1858 1.0644 0.049 Uiso 1 1 calc R
C15 C 1.0222(4) -0.1287(2) 1.0186(5) 0.0393(11) Uani 1 1 d .
H15 H 0.9881 -0.1412 0.9247 0.047 Uiso 1 1 calc R
C16 C 0.9455(4) -0.08350(19) 1.0733(4) 0.0313(9) Uani 1 1 d .
C17 C 1.0061(4) -0.0657(2) 1.2112(4) 0.0384(11) Uani 1 1 d .
H17 H 0.9609 -0.0342 1.2522 0.046 Uiso 1 1 calc R
C18 C 1.1332(4) -0.0941(2) 1.2894(5) 0.0414(11) Uani 1 1 d .
H18 H 1.1709 -0.0816 1.3830 0.050 Uiso 1 1 calc R
C19 C 0.6332(3) 0.19133(19) 0.3404(4) 0.0273(9) Uani 1 1 d .
C20 C 0.7080(4) 0.1661(2) 0.2351(4) 0.0299(9) Uani 1 1 d .
N1 N 0.3474(3) 0.21411(16) 0.4812(4) 0.0341(8) Uani 1 1 d .
N2 N 0.4342(3) 0.10012(15) 0.6500(3) 0.0296(8) Uani 1 1 d .
N3 N 0.2222(3) 0.04917(16) 0.5544(4) 0.0362(9) Uani 1 1 d .
N4 N 0.3137(3) 0.00635(16) 0.6456(4) 0.0363(9) Uani 1 1 d .
H4A H 0.2935 -0.0348 0.6649 0.044 Uiso 1 1 calc R
N5 N 1.2054(3) -0.13906(16) 1.2370(4) 0.0331(8) Uani 1 1 d .
O1 O 0.6443(3) 0.15317(13) 0.4429(3) 0.0348(7) Uani 1 1 d .
O2 O 0.5696(3) 0.24725(13) 0.3157(3) 0.0353(7) Uani 1 1 d .
O3 O 0.7723(3) 0.11054(13) 0.2597(3) 0.0400(7) Uani 1 1 d .
O4 O 0.6997(3) 0.20515(14) 0.1345(3) 0.0445(8) Uani 1 1 d .

loop_
_atom_site_aniso_label
_atom_site_aniso_U_11
_atom_site_aniso_U_22
_atom_site_aniso_U_33
_atom_site_aniso_U_23
_atom_site_aniso_U_13
_atom_site_aniso_U_12
Cd1 0.02780(16) 0.02962(19) 0.02866(19) -0.00224(13) 0.00779(12) -0.00128(12)
C1 0.043(2) 0.037(2) 0.047(3) 0.007(2) 0.023(2) 0.008(2)
C2 0.054(3) 0.043(3) 0.045(3) 0.014(2) 0.019(2) 0.025(2)
C3 0.039(2) 0.047(3) 0.044(3) 0.000(2) 0.005(2) 0.017(2)
C4 0.033(2) 0.039(3) 0.042(3) -0.004(2) 0.0040(19) 0.0030(18)
C5 0.030(2) 0.030(2) 0.029(3) -0.0034(18) 0.0105(17) 0.0030(17)
C6 0.0250(19) 0.032(2) 0.033(3) -0.0028(19) 0.0073(17) 0.0007(17)
C7 0.031(2) 0.029(2) 0.031(3) -0.0026(19) 0.0085(17) 0.0010(17)
C8 0.031(2) 0.031(2) 0.036(3) 0.0028(19) 0.0093(18) -0.0025(17)
C9 0.038(2) 0.038(3) 0.041(3) -0.009(2) 0.000(2) -0.0024(19)
C10 0.042(2) 0.034(2) 0.048(3) -0.008(2) 0.003(2) 0.0058(19)
C11 0.031(2) 0.028(2) 0.032(3) 0.0008(19) 0.0085(17) 0.0002(17)
C12 0.043(2) 0.043(3) 0.028(3) -0.004(2) 0.0066(19) 0.004(2)
C13 0.044(2) 0.037(2) 0.036(3) -0.001(2) 0.010(2) 0.012(2)
C14 0.040(2) 0.044(3) 0.038(3) -0.002(2) 0.012(2) 0.010(2)
C15 0.042(2) 0.050(3) 0.022(2) -0.006(2) 0.0056(18) 0.008(2)
C16 0.030(2) 0.028(2) 0.036(3) -0.0014(19) 0.0106(18) -0.0012(17)
C17 0.034(2) 0.044(3) 0.033(3) -0.010(2) 0.0054(19) 0.0067(19)
C18 0.038(2) 0.047(3) 0.031(3) -0.008(2) 0.0015(19) 0.005(2)
C19 0.0225(18) 0.027(2) 0.028(2) -0.0027(19) 0.0017(16) -0.0049(17)
C20 0.033(2) 0.027(2) 0.030(3) -0.0036(19) 0.0091(17) -0.0018(17)
N1 0.0313(18) 0.0314(19) 0.039(2) 0.0027(16) 0.0109(16) 0.0049(14)
N2 0.0294(17) 0.0297(19) 0.028(2) 0.0019(15) 0.0064(14) 0.0003(14)
N3 0.0290(17) 0.034(2) 0.040(2) 0.0042(17) 0.0029(15) 0.0002(15)
N4 0.0362(18) 0.0267(19) 0.043(2) 0.0030(16) 0.0086(16) -0.0030(15)
N5 0.0294(17) 0.037(2) 0.030(2) -0.0002(16) 0.0046(15) 0.0023(15)
O1 0.0466(16) 0.0337(16) 0.0248(17) 0.0041(14) 0.0125(12) 0.0048(13)
O2 0.0423(15) 0.0319(16) 0.0384(19) 0.0049(13) 0.0221(13) 0.0087(13)
O3 0.0501(17) 0.0268(15) 0.051(2) 0.0032(14) 0.0263(15) 0.0075(13)
O4 0.064(2) 0.0396(18) 0.041(2) 0.0067(15) 0.0321(16) 0.0143(14)

loop_
_atom_type_symbol
_atom_type_description
_atom_type_scat_dispersion_real
_atom_type_scat_dispersion_imag
_atom_type_scat_source
C C 0.0033 0.0016 'International Tables Vol C Tables 4.2.6.8 and 6.1.1.4'
H H 0.0000 0.0000 'International Tables Vol C Tables 4.2.6.8 and 6.1.1.4'
N N 0.0061 0.0033 'International Tables Vol C Tables 4.2.6.8 and 6.1.1.4'
O O 0.0106 0.0060 'International Tables Vol C Tables 4.2.6.8 and 6.1.1.4'
Cd Cd -0.8075 1.2024 'International Tables Vol C Tables 4.2.6.8 and 6.1.1.4'

loop_
_geom_angle_atom_site_label_1
_geom_angle_atom_site_label_2
_geom_angle_atom_site_label_3
_geom_angle
_geom_angle_site_symmetry_1
_geom_angle_site_symmetry_3
_geom_angle_publ_flag
O1 Cd1 O2 164.49(9) . 4_566 y
O1 Cd1 O4 93.28(10) . 4_566 y
O2 Cd1 O4 71.71(10) 4_566 4_566 y
O1 Cd1 N5 85.07(11) . 3_757 y
O2 Cd1 N5 91.14(11) 4_566 3_757 y
O4 Cd1 N5 90.93(11) 4_566 3_757 y
O1 Cd1 N2 99.87(10) . . y
O2 Cd1 N2 95.43(10) 4_566 . y
O4 Cd1 N2 165.99(10) 4_566 . y
N5 Cd1 N2 94.96(11) 3_757 . y
O1 Cd1 N1 91.38(11) . . y
O2 Cd1 N1 96.09(11) 4_566 . y
O4 Cd1 N1 104.50(11) 4_566 . y
N5 Cd1 N1 164.36(11) 3_757 . y
N2 Cd1 N1 70.60(11) . . y
N1 C1 C2 122.5(4) . . ?
N1 C1 H1 118.8 . . ?
C2 C1 H1 118.8 . . ?
C3 C2 C1 119.2(4) . . ?
C3 C2 H2 120.4 . . ?
C1 C2 H2 120.4 . . ?
C2 C3 C4 119.1(4) . . ?
C2 C3 H3 120.5 . . ?
C4 C3 H3 120.5 . . ?
C3 C4 C5 119.1(4) . . ?
C3 C4 H4 120.5 . . ?
C5 C4 H4 120.5 . . ?
N1 C5 C4 122.0(4) . . ?
N1 C5 C6 115.3(3) . . ?
C4 C5 C6 122.6(3) . . ?
N3 C6 N2 114.3(3) . . ?
N3 C6 C5 123.4(3) . . ?
N2 C6 C5 122.2(3) . . ?
N4 C7 N2 109.2(3) . . ?
N4 C7 C8 124.4(3) . . ?
N2 C7 C8 126.4(3) . . ?
C9 C8 C13 119.0(4) . . ?
C9 C8 C7 120.6(4) . . ?
C13 C8 C7 120.4(4) . . ?
C8 C9 C10 120.4(4) . . ?
C8 C9 H9 119.8 . . ?
C10 C9 H9 119.8 . . ?
C11 C10 C9 121.3(4) . . ?
C11 C10 H10 119.3 . . ?
C9 C10 H10 119.3 . . ?
C10 C11 C12 118.1(4) . . ?
C10 C11 C16 121.4(4) . . ?
C12 C11 C16 120.5(4) . . ?
C13 C12 C11 120.6(4) . . ?
C13 C12 H12 119.7 . . ?
C11 C12 H12 119.7 . . ?
C8 C13 C12 120.3(4) . . ?
C8 C13 H13 119.8 . . ?
C12 C13 H13 119.8 . . ?
N5 C14 C15 123.8(4) . . ?
N5 C14 H14 118.1 . . ?
C15 C14 H14 118.1 . . ?
C14 C15 C16 119.9(4) . . ?
C14 C15 H15 120.0 . . ?
C16 C15 H15 120.0 . . ?
C17 C16 C15 116.2(4) . . ?
C17 C16 C11 123.6(4) . . ?
C15 C16 C11 120.1(4) . . ?
C16 C17 C18 120.5(4) . . ?
C16 C17 H17 119.8 . . ?
C18 C17 H17 119.8 . . ?
N5 C18 C17 123.1(4) . . ?
N5 C18 H18 118.4 . . ?
C17 C18 H18 118.4 . . ?
O2 C19 O1 126.2(4) . . ?
O2 C19 C20 117.5(4) . . ?
O1 C19 C20 116.3(3) . . ?
O3 C20 O4 126.0(4) . . ?
O3 C20 C19 117.8(4) . . ?
O4 C20 C19 116.2(3) . . ?
C1 N1 C5 118.1(3) . . ?
C1 N1 Cd1 123.9(3) . . ?
C5 N1 Cd1 117.8(2) . . ?
C7 N2 C6 103.3(3) . . ?
C7 N2 Cd1 141.5(2) . . ?
C6 N2 Cd1 113.5(2) . . ?
C6 N3 N4 102.4(3) . . ?
C7 N4 N3 110.8(3) . . ?
C7 N4 H4A 124.6 . . ?
N3 N4 H4A 124.6 . . ?
C14 N5 C18 116.4(3) . . ?
C14 N5 Cd1 120.5(3) . 3_757 ?
C18 N5 Cd1 123.0(3) . 3_757 ?
C19 O1 Cd1 120.5(2) . . ?
C19 O2 Cd1 117.0(2) . 4_565 ?
C20 O4 Cd1 117.3(3) . 4_565 ?

loop_
_geom_bond_atom_site_label_1
_geom_bond_atom_site_label_2
_geom_bond_distance
_geom_bond_site_symmetry_2
_geom_bond_publ_flag
Cd1 O1 2.249(3) . y
Cd1 O2 2.285(3) 4_566 y
Cd1 O4 2.292(3) 4_566 y
Cd1 N5 2.342(3) 3_757 y
Cd1 N2 2.383(3) . y
Cd1 N1 2.385(3) . y
C1 N1 1.335(5) . ?
C1 C2 1.373(6) . ?
C1 H1 0.9300 . ?
C2 C3 1.362(6) . ?
C2 H2 0.9300 . ?
C3 C4 1.372(6) . ?
C3 H3 0.9300 . ?
C4 C5 1.378(5) . ?
C4 H4 0.9300 . ?
C5 N1 1.341(5) . ?
C5 C6 1.455(5) . ?
C6 N3 1.320(4) . ?
C6 N2 1.358(5) . ?
C7 N4 1.330(4) . ?
C7 N2 1.333(5) . ?
C7 C8 1.468(5) . ?
C8 C9 1.375(5) . ?
C8 C13 1.377(6) . ?
C9 C10 1.379(5) . ?
C9 H9 0.9300 . ?
C10 C11 1.371(5) . ?
C10 H10 0.9300 . ?
C11 C12 1.388(5) . ?
C11 C16 1.481(5) . ?
C12 C13 1.385(5) . ?
C12 H12 0.9300 . ?
C13 H13 0.9300 . ?
C14 N5 1.320(5) . ?
C14 C15 1.375(5) . ?
C14 H14 0.9300 . ?
C15 C16 1.386(5) . ?
C15 H15 0.9300 . ?
C16 C17 1.371(5) . ?
C17 C18 1.375(5) . ?
C17 H17 0.9300 . ?
C18 N5 1.340(5) . ?
C18 H18 0.9300 . ?
C19 O2 1.240(4) . ?
C19 O1 1.246(4) . ?
C19 C20 1.556(5) . ?
C20 O3 1.238(4) . ?
C20 O4 1.247(5) . ?
N3 N4 1.353(4) . ?
N4 H4A 0.8600 . ?
N5 Cd1 2.342(3) 3_757 ?
O2 Cd1 2.285(3) 4_565 ?
O4 Cd1 2.292(3) 4_565 ?
